data_7708597
loop_
_publ_author_name
'Perez, Hiram'
'Di Santo, Alejandro'
'Piro, Oscar E.'
'Echeverr\'ia, Gustavo A.'
'Gonz\'alez M., Marlene'
'Ben Altabef, Aida'
'Gomila, Rosa Maria'
'Frontera, Antonio'
'Gil, Diego M.'

_publ_section_title
;
 A novel 'main-part' isostructuralism in metal complexes with
 1-methylimidazole: crystal structures, energy calculations and magnetic
 properties
;
_journal_name_full 'Dalton Transactions'
_journal_paper_doi 10.1039/D1DT03159G
_journal_year 2021
_chemical_formula_sum 'C16 H24 Co N14'
_chemical_formula_weight 471.42
_chemical_name_systematic diazido-tetrakis(1-methylimidazole)cobalt(II)
_space_group_crystal_system triclinic
_space_group_IT_number 2
_space_group_name_Hall '-P 1'
_space_group_name_H-M_alt 'P -1'
_atom_sites_solution_hydrogens mixed
_atom_sites_solution_primary dual
_atom_sites_solution_secondary difmap
_audit_creation_method SHELXL-2014/7
_audit_update_record
;
2021-08-30 deposited with the CCDC.	2021-10-27 downloaded from the CCDC.
;
_cell_angle_alpha 83.382(7)
_cell_angle_beta 77.031(7)
_cell_angle_gamma 73.001(7)
_cell_formula_units_Z 1
_cell_length_a 7.9088(7)
_cell_length_b 8.9979(8)
_cell_length_c 9.1722(8)
_cell_measurement_reflns_used 1263
_cell_measurement_temperature 297(2)
_cell_measurement_theta_max 24.7440
_cell_measurement_theta_min 4.4880
_cell_volume 607.41(10)
_computing_cell_refinement 'CrysAlisPro 1.171.38.41 (Rigaku OD, 2015)'
_computing_data_collection 'CrysAlisPro 1.171.38.41 (Rigaku OD, 2015)'
_computing_data_reduction 'CrysAlisPro 1.171.38.41 (Rigaku OD, 2015)'
_computing_molecular_graphics 'ORTEP for Windows (Farrugia, 2012)'
_computing_publication_material 'SHELXL-2014/7 (Sheldrick, 2014)'
_computing_structure_refinement 'SHELXL-2014/7 (Sheldrick, 2014)'
_computing_structure_solution 'SHELXT (Sheldrick, 2015)'
_diffrn_ambient_temperature 297(2)
_diffrn_detector 'CCD plate'
_diffrn_detector_area_resol_mean 16.0604
_diffrn_detector_type Eos
_diffrn_measured_fraction_theta_full 0.998
_diffrn_measured_fraction_theta_max 0.818
_diffrn_measurement_device 'four-circle diffractometer'
_diffrn_measurement_device_type 'Xcalibur, Eos, Gemini'
_diffrn_radiation_monochromator graphite
_diffrn_radiation_probe x-ray
_diffrn_radiation_type 'Mo K\a'
_diffrn_radiation_wavelength 0.71073
_diffrn_reflns_av_R_equivalents 0.0318
_diffrn_reflns_av_unetI/netI 0.0601
_diffrn_reflns_Laue_measured_fraction_full 0.998
_diffrn_reflns_Laue_measured_fraction_max 0.818
_diffrn_reflns_limit_h_max 10
_diffrn_reflns_limit_h_min -10
_diffrn_reflns_limit_k_max 10
_diffrn_reflns_limit_k_min -11
_diffrn_reflns_limit_l_max 12
_diffrn_reflns_limit_l_min -12
_diffrn_reflns_number 4539
_diffrn_reflns_point_group_measured_fraction_full 0.998
_diffrn_reflns_point_group_measured_fraction_max 0.818
_diffrn_reflns_theta_full 25.242
_diffrn_reflns_theta_max 28.816
_diffrn_reflns_theta_min 3.097
_diffrn_source 'fine-focus sealed X-ray tube'
_diffrn_source_type 'Enhance (Mo) X-ray Source'
_exptl_absorpt_coefficient_mu 0.738
_exptl_absorpt_correction_T_max 1.00000
_exptl_absorpt_correction_T_min 0.90791
_exptl_absorpt_correction_type multi-scan
_exptl_absorpt_process_details
;
CrysAlisPro 1.171.38.41 (Rigaku Oxford Diffraction, 2015)
Empirical absorption correction using spherical harmonics,
implemented in SCALE3 ABSPACK scaling algorithm.
;
_exptl_crystal_colour violet
_exptl_crystal_density_diffrn 1.289
_exptl_crystal_description paralelepiped
_exptl_crystal_F_000 245
_exptl_crystal_recrystallization_method 'Re-crystallisation from solvent: Methanol'
_exptl_crystal_size_max 0.390
_exptl_crystal_size_mid 0.332
_exptl_crystal_size_min 0.088
_refine_diff_density_max 0.330
_refine_diff_density_min -0.404
_refine_diff_density_rms 0.063
_refine_ls_extinction_method none
_refine_ls_goodness_of_fit_ref 1.069
_refine_ls_hydrogen_treatment mixed
_refine_ls_matrix_type full
_refine_ls_number_parameters 167
_refine_ls_number_reflns 2600
_refine_ls_number_restraints 0
_refine_ls_restrained_S_all 1.069
_refine_ls_R_factor_all 0.0573
_refine_ls_R_factor_gt 0.0442
_refine_ls_shift/su_max 0.004
_refine_ls_shift/su_mean 0.000
_refine_ls_structure_factor_coef Fsqd
_refine_ls_weighting_details 'w=1/[\s^2^(Fo^2^)+(0.0441P)^2^+0.0138P] where P=(Fo^2^+2Fc^2^)/3'
_refine_ls_weighting_scheme calc
_refine_ls_wR_factor_gt 0.0964
_refine_ls_wR_factor_ref 0.1051
_reflns_Friedel_coverage 0.000
_reflns_number_gt 2149
_reflns_number_total 2600
_reflns_threshold_expression 'I > 2\s(I)'
_cod_data_source_file d1dt03159g2.cif
_cod_data_source_block shelx
_cod_database_code 7708597
_shelx_shelxl_version_number 2014/7
_shelx_space_group_comment
;
The symmetry employed for this shelxl refinement is uniquely defined
by the following loop, which should always be used as a source of
symmetry information in preference to the above space-group names.
They are only intended as comments.
;
_shelx_estimated_absorpt_t_min 0.762
_shelx_estimated_absorpt_t_max 0.938
_oxdiff_exptl_absorpt_empirical_full_min 0.880
_oxdiff_exptl_absorpt_empirical_full_max 1.249
_oxdiff_exptl_absorpt_empirical_details
;
Empirical correction (ABSPACK) includes:
- Absorption correction using spherical harmonics
- Frame scaling
;

loop_
_space_group_symop_operation_xyz
'x, y, z'
'-x, -y, -z'

loop_
_atom_site_label
_atom_site_type_symbol
_atom_site_fract_x
_atom_site_fract_y
_atom_site_fract_z
_atom_site_U_iso_or_equiv
_atom_site_adp_type
_atom_site_occupancy
_atom_site_site_symmetry_order
_atom_site_calc_flag
_atom_site_refinement_flags_posn
_atom_site_refinement_flags_adp
_atom_site_refinement_flags_occupancy
_atom_site_disorder_assembly
_atom_site_disorder_group
C11 C 0.6312(3) 0.3800(3) 0.7788(3) 0.0320(6) Uani 1 1 d . . . . .
C12 C 0.6786(4) 0.6036(3) 0.7093(3) 0.0391(6) Uani 1 1 d . . . . .
C13 C 0.7423(4) 0.5553(4) 0.8358(3) 0.0428(7) Uani 1 1 d . . . . .
C14 C 0.7616(4) 0.3166(4) 1.0112(3) 0.0486(7) Uani 1 1 d . . . . .
H14A H 0.7284 0.2215 1.0153 0.073 Uiso 1 1 calc R U . . .
H14B H 0.6991 0.3716 1.0999 0.073 Uiso 1 1 calc R U . . .
H14C H 0.8895 0.2931 1.0048 0.073 Uiso 1 1 calc R U . . .
C21 C 0.3005(4) 0.8061(3) 0.6186(3) 0.0394(7) Uani 1 1 d . . . . .
C22 C 0.1153(3) 0.6829(4) 0.5947(4) 0.0455(7) Uani 1 1 d . . . . .
C23 C 0.0162(4) 0.8195(4) 0.6502(4) 0.0504(8) Uani 1 1 d . . . . .
C24 C 0.0885(5) 1.0522(4) 0.7261(5) 0.0736(11) Uani 1 1 d . . . . .
H24A H -0.0403 1.0932 0.7510 0.110 Uiso 0.5 1 calc R U P . .
H24B H 0.1375 1.0431 0.8145 0.110 Uiso 0.5 1 calc R U P . .
H24C H 0.1383 1.1211 0.6526 0.110 Uiso 0.5 1 calc R U P . .
H24D H 0.1973 1.0784 0.7277 0.110 Uiso 0.5 1 calc R U P . .
H24E H 0.0195 1.1285 0.6642 0.110 Uiso 0.5 1 calc R U P . .
H24F H 0.0187 1.0505 0.8262 0.110 Uiso 0.5 1 calc R U P . .
N1 N 0.6263(3) 0.6540(2) 0.4018(2) 0.0359(5) Uani 1 1 d . . . . .
N2 N 0.7242(3) 0.6381(2) 0.2806(3) 0.0354(5) Uani 1 1 d . . . . .
N3 N 0.8184(4) 0.6319(3) 0.1646(3) 0.0625(8) Uani 1 1 d . . . . .
N11 N 0.6070(2) 0.4927(2) 0.6736(2) 0.0298(5) Uani 1 1 d . . . . .
N12 N 0.7129(3) 0.4131(3) 0.8796(2) 0.0358(5) Uani 1 1 d . . . . .
N21 N 0.2951(2) 0.6736(2) 0.5749(2) 0.0299(5) Uani 1 1 d . . . . .
N22 N 0.1344(3) 0.8982(3) 0.6653(3) 0.0424(6) Uani 1 1 d . . . . .
Co Co 0.5000 0.5000 0.5000 0.02719(16) Uani 1 2 d S . P . .
H11 H 0.597(3) 0.288(3) 0.788(3) 0.028(6) Uiso 1 1 d . . . . .
H12 H 0.676(3) 0.700(3) 0.647(3) 0.041(7) Uiso 1 1 d . . . . .
H13 H 0.791(4) 0.603(4) 0.892(4) 0.058(9) Uiso 1 1 d . . . . .
H21 H 0.404(4) 0.834(3) 0.621(3) 0.045(8) Uiso 1 1 d . . . . .
H22 H 0.080(3) 0.589(4) 0.570(3) 0.049(8) Uiso 1 1 d . . . . .
H23 H -0.107(4) 0.875(4) 0.667(4) 0.062(9) Uiso 1 1 d . . . . .

loop_
_atom_site_aniso_label
_atom_site_aniso_U_11
_atom_site_aniso_U_22
_atom_site_aniso_U_33
_atom_site_aniso_U_23
_atom_site_aniso_U_13
_atom_site_aniso_U_12
C11 0.0325(13) 0.0313(15) 0.0315(14) -0.0050(12) -0.0034(11) -0.0086(11)
C12 0.0462(15) 0.0350(16) 0.0432(17) 0.0011(13) -0.0161(13) -0.0180(13)
C13 0.0486(16) 0.0447(18) 0.0440(17) -0.0037(14) -0.0188(13) -0.0186(14)
C14 0.0540(17) 0.056(2) 0.0346(16) 0.0054(14) -0.0148(14) -0.0114(15)
C21 0.0349(14) 0.0354(16) 0.0475(17) -0.0111(13) -0.0074(12) -0.0066(12)
C22 0.0331(14) 0.0372(16) 0.066(2) -0.0084(15) -0.0082(13) -0.0079(13)
C23 0.0339(15) 0.0421(18) 0.065(2) -0.0080(16) -0.0041(14) 0.0021(14)
C24 0.077(2) 0.047(2) 0.092(3) -0.035(2) -0.027(2) 0.0080(18)
N1 0.0441(12) 0.0324(12) 0.0326(12) -0.0056(10) 0.0013(10) -0.0179(10)
N2 0.0372(12) 0.0322(12) 0.0395(14) -0.0016(10) -0.0056(10) -0.0154(10)
N3 0.0658(17) 0.072(2) 0.0474(17) -0.0116(15) 0.0153(14) -0.0331(15)
N11 0.0311(10) 0.0292(11) 0.0299(11) -0.0047(10) -0.0045(9) -0.0093(9)
N12 0.0346(11) 0.0436(14) 0.0283(12) 0.0002(10) -0.0085(9) -0.0084(10)
N21 0.0308(11) 0.0275(12) 0.0302(11) -0.0032(9) -0.0041(9) -0.0070(9)
N22 0.0451(13) 0.0301(13) 0.0472(15) -0.0116(11) -0.0104(11) 0.0014(10)
Co 0.0298(3) 0.0255(3) 0.0264(3) -0.0031(2) -0.00375(19) -0.0087(2)

loop_
_atom_type_symbol
_atom_type_description
_atom_type_scat_dispersion_real
_atom_type_scat_dispersion_imag
_atom_type_scat_source
C C 0.0033 0.0016 'International Tables Vol C Tables 4.2.6.8 and 6.1.1.4'
H H 0.0000 0.0000 'International Tables Vol C Tables 4.2.6.8 and 6.1.1.4'
N N 0.0061 0.0033 'International Tables Vol C Tables 4.2.6.8 and 6.1.1.4'
Co Co 0.3494 0.9721 'International Tables Vol C Tables 4.2.6.8 and 6.1.1.4'

loop_
_geom_angle_atom_site_label_1
_geom_angle_atom_site_label_2
_geom_angle_atom_site_label_3
_geom_angle
_geom_angle_site_symmetry_1
_geom_angle_site_symmetry_3
_geom_angle_publ_flag
N11 C11 N12 111.3(2) . . ?
C13 C12 N11 109.1(3) . . ?
C12 C13 N12 107.0(2) . . ?
N21 C21 N22 111.3(2) . . ?
C23 C22 N21 109.7(3) . . ?
C22 C23 N22 106.8(2) . . ?
N2 N1 Co 122.94(16) . . ?
N3 N2 N1 175.9(3) . . ?
C11 N11 C12 105.6(2) . . ?
C11 N11 Co 127.58(17) . . ?
C12 N11 Co 126.81(19) . . ?
C11 N12 C13 106.9(2) . . ?
C11 N12 C14 127.0(2) . . ?
C13 N12 C14 126.1(2) . . ?
C21 N21 C22 105.4(2) . . ?
C21 N21 Co 127.16(17) . . ?
C22 N21 Co 127.40(18) . . ?
C21 N22 C23 106.9(2) . . ?
C21 N22 C24 126.4(2) . . ?
C23 N22 C24 126.7(2) . . ?
N11 Co N11 180.0 . 2_666 ?
N11 Co N21 88.06(8) . 2_666 ?
N11 Co N21 91.94(8) 2_666 2_666 ?
N11 Co N21 91.94(8) . . ?
N11 Co N21 88.06(8) 2_666 . ?
N21 Co N21 180.0 2_666 . ?
N11 Co N1 88.64(9) . . ?
N11 Co N1 91.36(9) 2_666 . ?
N21 Co N1 92.33(8) 2_666 . ?
N21 Co N1 87.67(8) . . ?
N11 Co N1 91.36(9) . 2_666 ?
N11 Co N1 88.64(9) 2_666 2_666 ?
N21 Co N1 87.67(8) 2_666 2_666 ?
N21 Co N1 92.33(8) . 2_666 ?
N1 Co N1 180.0 . 2_666 ?

loop_
_geom_bond_atom_site_label_1
_geom_bond_atom_site_label_2
_geom_bond_distance
_geom_bond_site_symmetry_2
_geom_bond_publ_flag
C11 N11 1.318(3) . ?
C11 N12 1.343(3) . ?
C12 C13 1.345(4) . ?
C12 N11 1.383(3) . ?
C13 N12 1.367(4) . ?
C14 N12 1.460(3) . ?
C21 N21 1.315(3) . ?
C21 N22 1.338(3) . ?
C22 C23 1.336(4) . ?
C22 N21 1.371(3) . ?
C23 N22 1.365(4) . ?
C24 N22 1.468(4) . ?
N1 N2 1.201(3) . ?
N1 Co 1.961(2) . ?
N2 N3 1.150(3) . ?
N11 Co 1.9504(19) . ?
N21 Co 1.9510(18) . ?
Co N11 1.9504(19) 2_666 ?
Co N21 1.9510(18) 2_666 ?
Co N1 1.961(2) 2_666 ?

loop_
_geom_hbond_atom_site_label_D
_geom_hbond_atom_site_label_H
_geom_hbond_atom_site_label_A
_geom_hbond_distance_DH
_geom_hbond_distance_HA
_geom_hbond_distance_DA
_geom_hbond_angle_DHA
_geom_hbond_site_symmetry_A
C14 H14C N3 0.96 2.70 3.489(4) 140.3 2_766
C13 H13 N3 0.91(3) 2.61(3) 3.386(4) 144(3) 1_556

loop_
_geom_torsion_atom_site_label_1
_geom_torsion_atom_site_label_2
_geom_torsion_atom_site_label_3
_geom_torsion_atom_site_label_4
_geom_torsion
_geom_torsion_site_symmetry_1
_geom_torsion_site_symmetry_2
_geom_torsion_site_symmetry_3
_geom_torsion_site_symmetry_4
_geom_torsion_publ_flag
N11 C12 C13 N12 0.6(3) . . . . ?
N21 C22 C23 N22 0.3(4) . . . . ?
N12 C11 N11 C12 0.3(3) . . . . ?
N12 C11 N11 Co 178.57(14) . . . . ?
C13 C12 N11 C11 -0.6(3) . . . . ?
C13 C12 N11 Co -178.82(17) . . . . ?
N11 C11 N12 C13 0.0(3) . . . . ?
N11 C11 N12 C14 180.0(2) . . . . ?
C12 C13 N12 C11 -0.4(3) . . . . ?
C12 C13 N12 C14 179.6(2) . . . . ?
N22 C21 N21 C22 0.2(3) . . . . ?
N22 C21 N21 Co -179.17(18) . . . . ?
C23 C22 N21 C21 -0.3(4) . . . . ?
C23 C22 N21 Co 179.1(2) . . . . ?
N21 C21 N22 C23 -0.1(3) . . . . ?
N21 C21 N22 C24 178.0(3) . . . . ?
C22 C23 N22 C21 -0.1(4) . . . . ?
C22 C23 N22 C24 -178.2(3) . . . . ?
